data_4032448
loop_
_publ_author_name
'Chen, Ying-Han'
'Sun, Xue-Li'
'Guan, Hua-Shi'
'Liu, Yan-Kai'

_publ_section_title
;
 The Diversity-Oriented One-Pot Synthesis to Construct Functionalized
 Chroman-2-one Derivatives and Other Heterocyclic Compounds.
;
_journal_name_full 'The Journal of organic chemistry'
_journal_paper_doi 10.1021/acs.joc.7b00461
_journal_year 2017
_chemical_absolute_configuration ad
_chemical_formula_moiety 'C22 H18.5 N O4 S'
_chemical_formula_sum 'C22 H19 N O4 S'
_chemical_formula_weight 393.44
_chemical_name_systematic
;
 ? 
;
_space_group_crystal_system monoclinic
_space_group_IT_number 4
_space_group_name_Hall 'P 2yb'
_space_group_name_H-M_alt 'P 1 21 1'
_symmetry_space_group_name_Hall 'P 2yb'
_symmetry_space_group_name_H-M 'P 1 21 1'
_atom_sites_solution_hydrogens geom
_atom_sites_solution_primary direct
_atom_sites_solution_secondary difmap
_audit_creation_date 2016-07-22
_audit_creation_method
;
Olex2 1.2
(compiled 2015.01.26 svn.r3150 for OlexSys, GUI svn.r4998)
;
_cell_angle_alpha 90.00
_cell_angle_beta 99.231(14)
_cell_angle_gamma 90.00
_cell_formula_units_Z 2
_cell_length_a 13.032(2)
_cell_length_b 5.5995(10)
_cell_length_c 13.2174(17)
_cell_measurement_reflns_used 439
_cell_measurement_temperature 100(2)
_cell_measurement_theta_max 47.0800
_cell_measurement_theta_min 9.5090
_cell_volume 952.0(3)
_computing_molecular_graphics 'Olex2 (Dolomanov et al., 2009)'
_computing_publication_material 'Olex2 (Dolomanov et al., 2009)'
_computing_structure_refinement 'XL (Sheldrick, 2008)'
_computing_structure_solution 'XS (Sheldrick, 2008)'
_diffrn_ambient_temperature 100.15
_diffrn_measured_fraction_theta_full 0.968
_diffrn_measured_fraction_theta_max 0.968
_diffrn_measurement_device_type 'multiwire proportional'
_diffrn_measurement_method 'phi and omega scans'
_diffrn_radiation_monochromator graphite
_diffrn_radiation_type CuK\a
_diffrn_radiation_wavelength 1.54178
_diffrn_reflns_av_R_equivalents 0.0608
_diffrn_reflns_av_unetI/netI 0.1191
_diffrn_reflns_limit_h_max 15
_diffrn_reflns_limit_h_min -14
_diffrn_reflns_limit_k_max 4
_diffrn_reflns_limit_k_min -6
_diffrn_reflns_limit_l_max 16
_diffrn_reflns_limit_l_min -15
_diffrn_reflns_number 3270
_diffrn_reflns_theta_full 71.62
_diffrn_reflns_theta_max 71.62
_diffrn_reflns_theta_min 3.39
_diffrn_source 'fine-focus sealed tube'
_exptl_absorpt_coefficient_mu 1.754
_exptl_absorpt_correction_T_max 0.7205
_exptl_absorpt_correction_T_min 0.7205
_exptl_absorpt_correction_type multi-scan
_exptl_absorpt_process_details sadabs
_exptl_crystal_density_diffrn 1.373
_exptl_crystal_density_method 'not measured'
_exptl_crystal_description block
_exptl_crystal_F_000 412
_exptl_crystal_size_max 0.2
_exptl_crystal_size_mid 0.2
_exptl_crystal_size_min 0.2
_refine_diff_density_max 0.395
_refine_diff_density_min -0.356
_refine_diff_density_rms 0.059
_refine_ls_abs_structure_details 'Flack H D (1983), Acta Cryst. A39, 876-881'
_refine_ls_abs_structure_Flack 0.06(8)
_refine_ls_extinction_coef 0.0101(9)
_refine_ls_extinction_expression Fc^*^=kFc[1+0.001xFc^2^\l^3^/sin(2\q)]^-1/4^
_refine_ls_extinction_method SHELXL
_refine_ls_goodness_of_fit_ref 1.018
_refine_ls_hydrogen_treatment constr
_refine_ls_matrix_type full
_refine_ls_number_parameters 261
_refine_ls_number_reflns 2354
_refine_ls_number_restraints 29
_refine_ls_restrained_S_all 1.020
_refine_ls_R_factor_all 0.1370
_refine_ls_R_factor_gt 0.0760
_refine_ls_shift/su_max 0.002
_refine_ls_shift/su_mean 0.000
_refine_ls_structure_factor_coef Fsqd
_refine_ls_weighting_details 'calc w=1/[\s^2^(Fo^2^)+(0.0750P)^2^+0.0000P] where P=(Fo^2^+2Fc^2^)/3'
_refine_ls_weighting_scheme calc
_refine_ls_wR_factor_gt 0.1664
_refine_ls_wR_factor_ref 0.2180
_reflns_number_gt 1210
_reflns_number_total 2354
_reflns_threshold_expression >2sigma(I)
_cod_data_source_file jo7b00461_si_002.cif
_cod_data_source_block a
_cod_database_code 4032448
_olex2_refinement_description
;
1. Fixed Uiso
 At 1.2 times of:
  All C(H) groups, All C(H,H) groups
2. Restrained distances
 C2B-C1B \\sim C2A-C1A
 with sigma of 0.02
3. Rigid bond restraints
 C3, C4
 with sigma for 1-2 distances of 0.005 and sigma for 1-3 distances of 0.005
 C4, S1
 with sigma for 1-2 distances of 0.005 and sigma for 1-3 distances of 0.005
 O4, N1
 with sigma for 1-2 distances of 0.005 and sigma for 1-3 distances of 0.005
4. Uiso/Uaniso restraints and constraints
Uanis(C1B) \\sim Ueq, Uanis(C1A) \\sim Ueq, Uanis(C2B) \\sim Ueq, Uanis(C2A)
\\sim Ueq: with sigma of 0.005 and sigma for terminal atoms of 0.005
Uanis(C2B) = Uanis(C2A)
Uanis(C1A) = Uanis(C1B)
5. Others
 Sof(H3B)=Sof(C2B)=Sof(C1B)=Sof(H1B)=1-FVAR(1)
 Sof(H3A)=Sof(C2A)=Sof(H2A)=Sof(C1A)=Sof(H1A)=FVAR(1)
6.a Ternary CH refined with riding coordinates:
 C15(H15), C16(H16), C14(H14), C6(H6), C5(H5)
6.b Secondary CH2 refined with riding coordinates:
 C13(H13A,H13B)
6.c Aromatic/amide H refined with riding coordinates:
 C3(H3B), C3(H3A), C8(H8), C19(H19), C21(H21), C22(H22), C11(H11), C18(H18),
 C9(H9), C20(H20), C10(H10), C1B(H1B), C2A(H2A), C1A(H1A)
;
_olex2_submission_special_instructions 'No special instructions were received'

loop_
_space_group_symop_id
_space_group_symop_operation_xyz
1 'x, y, z'
2 '-x, y+1/2, -z'

loop_
_atom_site_label
_atom_site_type_symbol
_atom_site_fract_x
_atom_site_fract_y
_atom_site_fract_z
_atom_site_U_iso_or_equiv
_atom_site_adp_type
_atom_site_occupancy
_atom_site_calc_flag
_atom_site_disorder_assembly
_atom_site_disorder_group
_atom_site_refinement_flags_posn
_atom_site_refinement_flags_adp
S1 S 0.37542(18) 0.5240(6) 0.47784(17) 0.0993(8) Uani 1 d . . . U
O2 O 0.0206(3) 0.6285(11) 0.6325(3) 0.0707(17) Uani 1 d . . . .
O1 O 0.1575(3) 0.4672(10) 0.5717(3) 0.0639(16) Uani 1 d A . . .
N1 N 0.3703(4) 0.8181(11) 0.7188(3) 0.0502(14) Uani 1 d . . . U
O4 O 0.3417(4) 1.0252(10) 0.7195(4) 0.0738(15) Uani 1 d . . . U
C4 C 0.2830(4) 0.7090(14) 0.5042(4) 0.0484(15) Uani 1 d A . . U
C15 C 0.2232(4) 0.6208(13) 0.7812(4) 0.0449(17) Uani 1 d . . . .
H15 H 0.1807 0.7704 0.7739 0.054 Uiso 1 calc . . R .
C16 C 0.2917(4) 0.6229(12) 0.6979(4) 0.0449(17) Uani 1 d A . . .
H16 H 0.3279 0.4657 0.6968 0.054 Uiso 1 calc . . R .
C7 C -0.0315(4) 0.6845(14) 0.7144(4) 0.0522(19) Uani 1 d . . . .
C3 C 0.2736(4) 0.9164(12) 0.4396(3) 0.0385(14) Uani 1 d . . . U
H3B H 0.2268 1.0471 0.4371 0.046 Uiso 0.496(13) calc A 2 R .
H3A H 0.2273 1.0422 0.4495 0.046 Uiso 0.504(13) calc A 1 R .
C8 C -0.1043(5) 0.8661(15) 0.6944(5) 0.065(2) Uani 1 d . . . .
H8 H -0.1168 0.9413 0.6291 0.078 Uiso 1 calc . . R .
C19 C 0.4045(4) 0.4374(14) 1.0228(4) 0.056(2) Uani 1 d . . . .
H19 H 0.4519 0.3120 1.0449 0.067 Uiso 1 calc . . R .
C21 C 0.3203(5) 0.7951(15) 1.0570(4) 0.063(2) Uani 1 d . . . .
H21 H 0.3093 0.9193 1.1030 0.076 Uiso 1 calc . . R .
C14 C 0.1475(4) 0.4059(13) 0.7537(4) 0.0481(17) Uani 1 d . . . .
H14 H 0.1901 0.2566 0.7579 0.058 Uiso 1 calc . . R .
C13 C 0.0694(4) 0.3791(14) 0.8252(4) 0.056(2) Uani 1 d . . . .
H13A H 0.1055 0.3862 0.8970 0.067 Uiso 1 calc . . R .
H13B H 0.0352 0.2212 0.8143 0.067 Uiso 1 calc . . R .
C6 C 0.0903(4) 0.4288(15) 0.6449(4) 0.056(2) Uani 1 d . . . .
H6 H 0.0494 0.2795 0.6265 0.067 Uiso 1 calc . . R .
C22 C 0.2666(5) 0.7958(14) 0.9565(4) 0.0555(19) Uani 1 d . . . .
H22 H 0.2192 0.9211 0.9342 0.067 Uiso 1 calc . . R .
C11 C -0.0667(5) 0.6489(15) 0.8831(5) 0.064(2) Uani 1 d . . . .
H11 H -0.0537 0.5756 0.9487 0.077 Uiso 1 calc . . R .
C5 C 0.2241(4) 0.6697(13) 0.5924(4) 0.0493(18) Uani 1 d . . . .
H5 H 0.1800 0.8134 0.5986 0.059 Uiso 1 calc A . R .
C18 C 0.3528(4) 0.4383(13) 0.9251(5) 0.0534(19) Uani 1 d . . . .
H18 H 0.3655 0.3135 0.8801 0.064 Uiso 1 calc . . R .
C12 C -0.0120(4) 0.5729(15) 0.8078(4) 0.056(2) Uani 1 d . . . .
O3 O 0.4625(3) 0.7589(12) 0.7374(4) 0.0832(19) Uani 1 d . . . .
C9 C -0.1579(6) 0.9350(17) 0.7710(6) 0.079(3) Uani 1 d . . . .
H9 H -0.2083 1.0584 0.7585 0.094 Uiso 1 calc . . R .
C17 C 0.2824(5) 0.6141(13) 0.8890(4) 0.0492(18) Uani 1 d . . . .
C20 C 0.3893(5) 0.6134(14) 1.0889(5) 0.059(2) Uani 1 d . . . .
H20 H 0.4259 0.6117 1.1571 0.071 Uiso 1 calc . . R .
C10 C -0.1392(5) 0.8274(17) 0.8653(6) 0.074(3) Uani 1 d . . . .
H10 H -0.1762 0.8764 0.9181 0.089 Uiso 1 calc . . R .
C2B C 0.3642(12) 0.867(3) 0.3723(12) 0.068(2) Uani 0.496(13) d A 2 D U
C1B C 0.4106(10) 0.653(3) 0.3919(10) 0.053(2) Uani 0.496(13) d A 2 D U
H1B H 0.4609 0.5914 0.3542 0.063 Uiso 0.496(13) calc A 2 R .
C2A C 0.3289(11) 0.927(3) 0.3687(12) 0.068(2) Uani 0.504(13) d A 1 D U
H2A H 0.3246 1.0478 0.3176 0.081 Uiso 0.504(13) calc A 1 R .
C1A C 0.3941(11) 0.742(3) 0.3782(11) 0.053(2) Uani 0.504(13) d A 1 D U
H1A H 0.4465 0.7234 0.3364 0.063 Uiso 0.504(13) calc A 1 R .

loop_
_atom_site_aniso_label
_atom_site_aniso_U_11
_atom_site_aniso_U_22
_atom_site_aniso_U_33
_atom_site_aniso_U_23
_atom_site_aniso_U_13
_atom_site_aniso_U_12
S1 0.0939(14) 0.119(2) 0.0859(14) -0.0161(15) 0.0184(12) 0.0203(16)
O2 0.043(2) 0.125(5) 0.043(2) 0.006(3) 0.0028(18) 0.009(3)
O1 0.055(2) 0.094(4) 0.041(2) -0.020(3) 0.0031(19) -0.011(3)
N1 0.053(3) 0.059(3) 0.039(2) -0.007(3) 0.007(2) -0.007(3)
O4 0.095(3) 0.046(3) 0.085(3) -0.016(3) 0.027(3) -0.008(3)
C4 0.038(3) 0.070(4) 0.038(3) -0.001(3) 0.009(2) -0.011(3)
C15 0.044(3) 0.055(4) 0.035(3) -0.002(3) 0.005(2) 0.003(4)
C16 0.047(3) 0.047(4) 0.039(3) -0.002(3) 0.005(3) -0.007(3)
C7 0.039(3) 0.073(5) 0.043(3) -0.008(4) 0.002(3) -0.010(4)
C3 0.054(3) 0.040(3) 0.024(2) -0.004(2) 0.015(2) -0.001(3)
C8 0.054(4) 0.090(6) 0.046(3) 0.009(4) -0.007(3) -0.003(4)
C19 0.048(3) 0.064(5) 0.056(4) -0.006(4) 0.007(3) 0.015(4)
C21 0.088(5) 0.066(5) 0.036(3) -0.017(4) 0.011(3) -0.003(5)
C14 0.049(3) 0.052(4) 0.044(3) 0.001(3) 0.010(3) 0.000(4)
C13 0.052(3) 0.071(6) 0.048(3) 0.005(4) 0.012(3) -0.009(4)
C6 0.041(3) 0.078(5) 0.050(3) -0.010(4) 0.011(3) -0.006(4)
C22 0.064(4) 0.060(5) 0.042(3) -0.003(4) 0.005(3) 0.012(4)
C11 0.058(4) 0.092(6) 0.043(3) 0.007(4) 0.011(3) 0.014(5)
C5 0.050(3) 0.053(4) 0.043(3) -0.006(3) 0.004(3) -0.004(4)
C18 0.056(4) 0.052(4) 0.053(3) -0.002(4) 0.011(3) 0.013(4)
C12 0.044(3) 0.079(6) 0.044(3) -0.002(4) 0.005(3) -0.005(4)
O3 0.052(3) 0.106(5) 0.089(3) -0.007(4) 0.002(3) -0.008(3)
C9 0.066(4) 0.093(7) 0.071(4) -0.011(5) -0.007(4) 0.016(5)
C17 0.055(3) 0.050(4) 0.041(3) 0.001(3) 0.004(3) -0.004(4)
C20 0.052(4) 0.080(6) 0.044(3) 0.009(4) 0.002(3) 0.011(4)
C10 0.059(4) 0.092(7) 0.074(5) -0.002(5) 0.020(4) 0.005(5)
C2B 0.069(3) 0.066(3) 0.068(3) -0.002(3) 0.007(3) 0.002(3)
C1B 0.054(3) 0.056(4) 0.051(3) 0.002(3) 0.016(2) 0.002(3)
C2A 0.069(3) 0.066(3) 0.068(3) -0.002(3) 0.007(3) 0.002(3)
C1A 0.054(3) 0.056(4) 0.051(3) 0.002(3) 0.016(2) 0.002(3)

loop_
_atom_type_symbol
_atom_type_description
_atom_type_scat_dispersion_real
_atom_type_scat_dispersion_imag
_atom_type_scat_source
C C 0.0181 0.0091 'International Tables Vol C Tables 4.2.6.8 and 6.1.1.4'
H H 0.0000 0.0000 'International Tables Vol C Tables 4.2.6.8 and 6.1.1.4'
N N 0.0311 0.0180 'International Tables Vol C Tables 4.2.6.8 and 6.1.1.4'
O O 0.0492 0.0322 'International Tables Vol C Tables 4.2.6.8 and 6.1.1.4'
S S 0.3331 0.5567 'International Tables Vol C Tables 4.2.6.8 and 6.1.1.4'

loop_
_geom_angle_atom_site_label_1
_geom_angle_atom_site_label_2
_geom_angle_atom_site_label_3
_geom_angle
C4 S1 C1A 85.5(5)
C1B S1 C4 100.4(6)
C1B S1 C1A 14.9(7)
C7 O2 C6 117.5(5)
C6 O1 C5 114.3(5)
O4 N1 C16 119.8(5)
O4 N1 O3 122.9(6)
O3 N1 C16 117.3(6)
C3 C4 S1 111.9(4)
C3 C4 C5 124.9(6)
C5 C4 S1 123.0(5)
C16 C15 H15 107.7
C16 C15 C14 105.0(5)
C14 C15 H15 107.7
C17 C15 H15 107.7
C17 C15 C16 114.4(5)
C17 C15 C14 114.1(5)
N1 C16 C15 109.7(5)
N1 C16 H16 109.7
N1 C16 C5 108.5(5)
C15 C16 H16 109.7
C15 C16 C5 109.7(4)
C5 C16 H16 109.7
C8 C7 O2 114.7(6)
C12 C7 O2 123.4(6)
C12 C7 C8 121.9(6)
C4 C3 H3B 129.5
C4 C3 H3A 120.9
C4 C3 C2B 101.0(7)
H3B C3 H3A 9.9
C2B C3 H3B 129.5
C2B C3 H3A 137.7
C2A C3 C4 118.3(9)
C2A C3 H3B 112.0
C2A C3 H3A 120.9
C2A C3 C2B 18.2(8)
C7 C8 H8 120.7
C9 C8 C7 118.6(7)
C9 C8 H8 120.7
C18 C19 H19 119.7
C20 C19 H19 119.7
C20 C19 C18 120.7(7)
C22 C21 H21 120.2
C20 C21 H21 120.2
C20 C21 C22 119.7(7)
C15 C14 H14 107.9
C13 C14 C15 113.4(5)
C13 C14 H14 107.9
C13 C14 C6 108.9(5)
C6 C14 C15 110.6(5)
C6 C14 H14 107.9
C14 C13 H13A 109.4
C14 C13 H13B 109.4
C14 C13 C12 111.3(6)
H13A C13 H13B 108.0
C12 C13 H13A 109.4
C12 C13 H13B 109.4
O2 C6 C14 112.4(5)
O2 C6 H6 108.8
O1 C6 O2 104.6(6)
O1 C6 C14 113.3(5)
O1 C6 H6 108.8
C14 C6 H6 108.8
C21 C22 H22 119.8
C17 C22 C21 120.3(7)
C17 C22 H22 119.8
C12 C11 H11 119.2
C10 C11 H11 119.2
C10 C11 C12 121.6(6)
O1 C5 C4 109.7(5)
O1 C5 C16 106.2(5)
O1 C5 H5 108.3
C4 C5 C16 115.7(5)
C4 C5 H5 108.3
C16 C5 H5 108.3
C19 C18 H18 118.9
C19 C18 C17 122.2(7)
C17 C18 H18 118.9
C7 C12 C13 119.3(6)
C7 C12 C11 117.8(7)
C11 C12 C13 122.9(6)
C8 C9 H9 119.7
C10 C9 C8 120.7(8)
C10 C9 H9 119.7
C22 C17 C15 118.8(6)
C18 C17 C15 123.8(6)
C18 C17 C22 117.4(5)
C19 C20 C21 119.7(6)
C19 C20 H20 120.1
C21 C20 H20 120.1
C11 C10 C9 119.6(7)
C11 C10 H10 120.2
C9 C10 H10 120.2
C1B C2B C3 113.0(12)
S1 C1B H1B 123.3
C2B C1B S1 113.4(12)
C2B C1B H1B 123.3
C3 C2A H2A 125.7
C3 C2A C1A 108.7(14)
C1A C2A H2A 125.7
S1 C1A H1A 122.3
C2A C1A S1 115.3(12)
C2A C1A H1A 122.3

loop_
_geom_bond_atom_site_label_1
_geom_bond_atom_site_label_2
_geom_bond_distance
S1 C4 1.668(7)
S1 C1B 1.480(14)
S1 C1A 1.839(16)
O2 C7 1.403(7)
O2 C6 1.433(8)
O1 C6 1.422(7)
O1 C5 1.428(8)
N1 O4 1.218(8)
N1 C16 1.493(8)
N1 O3 1.233(6)
C4 C3 1.435(9)
C4 C5 1.511(8)
C15 H15 1.0000
C15 C16 1.524(7)
C15 C14 1.562(9)
C15 C17 1.509(7)
C16 H16 1.0000
C16 C5 1.548(7)
C7 C8 1.387(10)
C7 C12 1.371(9)
C3 H3B 0.9500
C3 H3A 0.9500
C3 C2B 1.612(17)
C3 C2A 1.272(16)
C8 H8 0.9500
C8 C9 1.374(10)
C19 H19 0.9500
C19 C18 1.357(8)
C19 C20 1.353(9)
C21 H21 0.9500
C21 C22 1.399(8)
C21 C20 1.378(10)
C14 H14 1.0000
C14 C13 1.504(8)
C14 C6 1.515(8)
C13 H13A 0.9900
C13 H13B 0.9900
C13 C12 1.508(10)
C6 H6 1.0000
C22 H22 0.9500
C22 C17 1.390(9)
C11 H11 0.9500
C11 C12 1.381(9)
C11 C10 1.370(10)
C5 H5 1.0000
C18 H18 0.9500
C18 C17 1.377(9)
C9 H9 0.9500
C9 C10 1.371(10)
C20 H20 0.9500
C10 H10 0.9500
C2B C1B 1.349(15)
C1B H1B 0.9500
C2A H2A 0.9500
C2A C1A 1.336(16)
C1A H1A 0.9500

loop_
_geom_torsion_atom_site_label_1
_geom_torsion_atom_site_label_2
_geom_torsion_atom_site_label_3
_geom_torsion_atom_site_label_4
_geom_torsion
S1 C4 C3 C2B -1.5(7)
S1 C4 C3 C2A 4.5(10)
S1 C4 C5 O1 -69.3(6)
S1 C4 C5 C16 50.7(8)
O2 C7 C8 C9 -179.0(7)
O2 C7 C12 C13 -0.1(10)
O2 C7 C12 C11 178.3(6)
N1 C16 C5 O1 174.4(4)
N1 C16 C5 C4 52.5(8)
O4 N1 C16 C15 -62.2(7)
O4 N1 C16 C5 57.6(7)
C4 S1 C1B C2B 4.4(12)
C4 S1 C1A C2A -2.7(11)
C4 C3 C2B C1B 4.5(12)
C4 C3 C2A C1A -6.3(15)
C15 C16 C5 O1 -65.8(7)
C15 C16 C5 C4 172.3(6)
C15 C14 C13 C12 72.2(6)
C15 C14 C6 O2 -66.6(6)
C15 C14 C6 O1 51.7(8)
C16 C15 C14 C13 -177.6(5)
C16 C15 C14 C6 -54.8(6)
C16 C15 C17 C22 121.9(7)
C16 C15 C17 C18 -57.3(9)
C7 O2 C6 O1 -159.2(5)
C7 O2 C6 C14 -35.9(8)
C7 C8 C9 C10 0.5(12)
C3 C4 C5 O1 116.5(6)
C3 C4 C5 C16 -123.4(6)
C3 C2B C1B S1 -6.0(15)
C3 C2A C1A S1 5.5(16)
C8 C7 C12 C13 -179.1(6)
C8 C7 C12 C11 -0.7(10)
C8 C9 C10 C11 -0.3(12)
C19 C18 C17 C15 -179.9(6)
C19 C18 C17 C22 0.9(10)
C21 C22 C17 C15 -179.9(6)
C21 C22 C17 C18 -0.6(10)
C14 C15 C16 N1 -178.0(4)
C14 C15 C16 C5 62.9(6)
C14 C15 C17 C22 -117.1(7)
C14 C15 C17 C18 63.7(8)
C14 C13 C12 C7 24.0(9)
C14 C13 C12 C11 -154.3(7)
C13 C14 C6 O2 58.7(8)
C13 C14 C6 O1 177.0(6)
C6 O2 C7 C8 -174.7(6)
C6 O2 C7 C12 6.2(9)
C6 O1 C5 C4 -173.7(5)
C6 O1 C5 C16 60.6(6)
C6 C14 C13 C12 -51.4(8)
C22 C21 C20 C19 0.1(11)
C5 O1 C6 O2 66.8(6)
C5 O1 C6 C14 -55.9(8)
C5 C4 C3 C2B 173.2(7)
C5 C4 C3 C2A 179.2(9)
C18 C19 C20 C21 0.2(10)
C12 C7 C8 C9 0.0(11)
C12 C11 C10 C9 -0.4(12)
O3 N1 C16 C15 115.8(6)
O3 N1 C16 C5 -124.4(6)
C17 C15 C16 N1 -52.2(7)
C17 C15 C16 C5 -171.2(6)
C17 C15 C14 C13 56.4(7)
C17 C15 C14 C6 179.1(5)
C20 C19 C18 C17 -0.7(11)
C20 C21 C22 C17 0.2(11)
C10 C11 C12 C7 0.8(11)
C10 C11 C12 C13 179.2(7)
C2B C3 C2A C1A 13(3)
C1B S1 C4 C3 -1.4(7)
C1B S1 C4 C5 -176.2(7)
C1B S1 C1A C2A 175(4)
C2A C3 C2B C1B -158(4)
C1A S1 C4 C3 -0.8(6)
C1A S1 C4 C5 -175.6(7)
C1A S1 C1B C2B 2(3)
